data_4509651
loop_
_publ_author_name
'Soegiarto, Airon C.'
'Ward, Michael D.'

_publ_section_title
;
 Directed Organization of Dye Aggregates in Hydrogen-Bonded Host
 Frameworks
;
_journal_issue 8
_journal_name_full 'Crystal Growth &amp; Design'
_journal_page_first 3803
_journal_paper_doi 10.1021/cg900578u
_journal_volume 9
_journal_year 2009
_chemical_formula_moiety 'C23 H27 N4 O5 S'
_chemical_formula_sum 'C23 H27 N4 O5 S'
_chemical_formula_weight 471.55
_chemical_name_common 05280
_chemical_name_systematic
; 
 ? 
;
_space_group_IT_number 41
_symmetry_cell_setting orthorhombic
_symmetry_space_group_name_Hall 'A 2 -2ab'
_symmetry_space_group_name_H-M 'A b a 2'
_atom_sites_solution_hydrogens geom
_atom_sites_solution_primary direct
_atom_sites_solution_secondary difmap
_audit_creation_method SHELXL-97
_cell_angle_alpha 90.00
_cell_angle_beta 90.00
_cell_angle_gamma 90.00
_cell_formula_units_Z 8
_cell_length_a 13.1383(14)
_cell_length_b 27.585(3)
_cell_length_c 12.4518(13)
_cell_measurement_reflns_used 3450
_cell_measurement_temperature 173(2)
_cell_measurement_theta_max 25.03
_cell_measurement_theta_min 2.37
_cell_volume 4512.8(8)
_computing_cell_refinement 'SAINT, Bruker'
_computing_data_collection 'SMART, Bruker'
_computing_data_reduction 'SAINT, Bruker'
_computing_molecular_graphics 'SHELXTL, Bruker'
_computing_publication_material 'Bruker SHELXTL'
_computing_structure_refinement 'SHELXL-97 (Sheldrick, 1997)'
_computing_structure_solution 'SHELXS-97 (Sheldrick, 1990)'
_diffrn_ambient_temperature 173(2)
_diffrn_measured_fraction_theta_full 1.000
_diffrn_measured_fraction_theta_max 1.000
_diffrn_measurement_device_type 'Siemens SMART Platform CCD'
_diffrn_measurement_method 'area detector, omega scans per phi'
_diffrn_radiation_monochromator graphite
_diffrn_radiation_source 'normal-focus sealed tube'
_diffrn_radiation_type MoK\a
_diffrn_radiation_wavelength 0.71073
_diffrn_reflns_av_R_equivalents 0.0265
_diffrn_reflns_av_sigmaI/netI 0.0192
_diffrn_reflns_limit_h_max 15
_diffrn_reflns_limit_h_min -15
_diffrn_reflns_limit_k_max 32
_diffrn_reflns_limit_k_min -32
_diffrn_reflns_limit_l_max 14
_diffrn_reflns_limit_l_min -14
_diffrn_reflns_number 20245
_diffrn_reflns_theta_full 25.04
_diffrn_reflns_theta_max 25.04
_diffrn_reflns_theta_min 1.48
_exptl_absorpt_coefficient_mu 0.187
_exptl_absorpt_correction_T_max 1.000000
_exptl_absorpt_correction_T_min 0.878229
_exptl_absorpt_correction_type multi-scan
_exptl_absorpt_process_details 'SADABS, R. Blessing, 1995'
_exptl_crystal_colour yellow
_exptl_crystal_density_diffrn 1.388
_exptl_crystal_density_method 'not measured'
_exptl_crystal_description plate
_exptl_crystal_F_000 1992
_exptl_crystal_size_max 0.5
_exptl_crystal_size_mid 0.4
_exptl_crystal_size_min 0.1
_refine_diff_density_max 0.269
_refine_diff_density_min -0.218
_refine_diff_density_rms 0.039
_refine_ls_abs_structure_details 'Flack H D (1983), Acta Cryst. A39, 876-881'
_refine_ls_abs_structure_Flack 0.01(7)
_refine_ls_extinction_method none
_refine_ls_goodness_of_fit_ref 0.945
_refine_ls_hydrogen_treatment riding
_refine_ls_matrix_type full
_refine_ls_number_parameters 302
_refine_ls_number_reflns 3995
_refine_ls_number_restraints 3
_refine_ls_restrained_S_all 0.945
_refine_ls_R_factor_all 0.0334
_refine_ls_R_factor_gt 0.0308
_refine_ls_shift/su_max 0.001
_refine_ls_shift/su_mean 0.000
_refine_ls_structure_factor_coef Fsqd
_refine_ls_weighting_details 'calc w=1/[\s^2^(Fo^2^)+(0.0384P)^2^+4.4749P] where P=(Fo^2^+2Fc^2^)/3'
_refine_ls_weighting_scheme calc
_refine_ls_wR_factor_gt 0.0758
_refine_ls_wR_factor_ref 0.0773
_reflns_number_gt 3779
_reflns_number_total 3995
_reflns_threshold_expression >2sigma(I)
_cod_data_source_file cg900578usup5.cif
_cod_data_source_block Ward_Soegiarto_compound_13
_cod_original_cell_volume 4512.7(8)
_cod_original_sg_symbol_H-M Aba2
_cod_database_code 4509651

loop_
_symmetry_equiv_pos_as_xyz
'x, y, z'
'-x, -y, z'
'x+1/2, -y+1/2, z'
'-x+1/2, y+1/2, z'
'x, y+1/2, z+1/2'
'-x, -y+1/2, z+1/2'
'x+1/2, -y+1, z+1/2'
'-x+1/2, y+1, z+1/2'

loop_
_atom_site_label
_atom_site_type_symbol
_atom_site_fract_x
_atom_site_fract_y
_atom_site_fract_z
_atom_site_U_iso_or_equiv
_atom_site_adp_type
_atom_site_occupancy
_atom_site_symmetry_multiplicity
_atom_site_calc_flag
_atom_site_refinement_flags
_atom_site_disorder_assembly
_atom_site_disorder_group
C1 C 0.69755(17) 0.77988(7) 0.81161(17) 0.0334(5) Uani 1 1 d . . .
N1 N 0.71225(14) 0.76763(7) 0.70961(15) 0.0359(4) Uani 1 1 d . . .
H1A H 0.6632 0.7534 0.6732 0.043 Uiso 1 1 calc R . .
H1B H 0.7710 0.7737 0.6785 0.043 Uiso 1 1 calc R . .
N2 N 0.60933(15) 0.77076(7) 0.85844(15) 0.0440(5) Uani 1 1 d . . .
H2A H 0.5988 0.7799 0.9253 0.053 Uiso 1 1 calc R . .
H2B H 0.5611 0.7556 0.8228 0.053 Uiso 1 1 calc R . .
N3 N 0.77088(15) 0.80276(6) 0.86459(16) 0.0412(5) Uani 1 1 d . . .
H3A H 0.7610 0.8120 0.9314 0.049 Uiso 1 1 calc R . .
H3B H 0.8294 0.8087 0.8329 0.049 Uiso 1 1 calc R . .
C2 C 0.98886(14) 0.87231(6) 0.63986(19) 0.0288(4) Uani 1 1 d . . .
C3 C 0.90544(16) 0.89885(8) 0.67469(19) 0.0359(5) Uani 1 1 d . . .
H3C H 0.8451 0.8826 0.6965 0.043 Uiso 1 1 calc R . .
C4 C 0.91020(15) 0.94864(8) 0.67762(19) 0.0337(5) Uani 1 1 d . . .
H4A H 0.8531 0.9666 0.7020 0.040 Uiso 1 1 calc R . .
C5 C 0.99824(14) 0.97308(7) 0.64507(19) 0.0277(4) Uani 1 1 d . . .
C6 C 1.08180(15) 0.94585(7) 0.61172(17) 0.0297(5) Uani 1 1 d . . .
H6A H 1.1426 0.9619 0.5909 0.036 Uiso 1 1 calc R . .
C7 C 1.07756(16) 0.89545(7) 0.60839(16) 0.0293(4) Uani 1 1 d . . .
H7A H 1.1347 0.8772 0.5849 0.035 Uiso 1 1 calc R . .
S1 S 0.97823(4) 0.808310(17) 0.63779(5) 0.03187(12) Uani 1 1 d . . .
O1 O 1.06860(13) 0.78952(5) 0.58624(13) 0.0408(4) Uani 1 1 d . . .
O2 O 0.96815(12) 0.79347(5) 0.75034(13) 0.0393(4) Uani 1 1 d . . .
O3 O 0.88456(12) 0.79821(5) 0.57892(12) 0.0371(4) Uani 1 1 d . . .
C8 C 1.14946(17) 1.09207(8) 0.0872(2) 0.0372(5) Uani 1 1 d . . .
C9 C 1.14594(16) 1.09737(8) 0.2005(2) 0.0352(5) Uani 1 1 d . . .
H9A H 1.1486 1.1291 0.2298 0.042 Uiso 1 1 calc R . .
C10 C 1.13895(15) 1.05932(8) 0.26877(18) 0.0307(5) Uani 1 1 d . . .
C11 C 1.13291(14) 1.01112(8) 0.22500(16) 0.0274(4) Uani 1 1 d . B .
C12 C 1.13387(14) 1.00535(7) 0.11305(16) 0.0277(4) Uani 1 1 d . . .
C13 C 1.12706(15) 0.96094(8) 0.06168(17) 0.0287(5) Uani 1 1 d . B .
C14 C 1.1282(2) 0.95667(9) -0.05889(19) 0.0446(6) Uani 1 1 d D . .
H14A H 1.0616 0.9678 -0.0867 0.054 Uiso 1 1 calc R A 1
H14B H 1.1808 0.9789 -0.0874 0.054 Uiso 1 1 calc R A 1
C15 C 1.1478(8) 0.9085(3) -0.1005(6) 0.0444(8) Uani 0.288(5) 1 d PD B 1
H15A H 1.2224 0.9040 -0.1059 0.053 Uiso 0.288(5) 1 calc PR B 1
H15B H 1.1198 0.9066 -0.1742 0.053 Uiso 0.288(5) 1 calc PR B 1
C15' C 1.0727(3) 0.91212(12) -0.0930(3) 0.0444(8) Uani 0.712(5) 1 d PD B 2
H15C H 0.9990 0.9170 -0.0806 0.053 Uiso 0.712(5) 1 calc PR B 2
H15D H 1.0829 0.9075 -0.1711 0.053 Uiso 0.712(5) 1 calc PR B 2
C16 C 1.1051(2) 0.86745(10) -0.0365(2) 0.0491(7) Uani 1 1 d D . .
H16A H 1.0325 0.8633 -0.0557 0.059 Uiso 1 1 calc R B 1
H16B H 1.1411 0.8373 -0.0568 0.059 Uiso 1 1 calc R B 1
C17 C 1.1050(2) 0.82943(8) 0.1428(2) 0.0512(6) Uani 1 1 d . . .
H17A H 1.1392 0.8027 0.1039 0.061 Uiso 1 1 calc R B .
H17B H 1.0323 0.8207 0.1509 0.061 Uiso 1 1 calc R . .
C18 C 1.1524(2) 0.83480(8) 0.2528(2) 0.0471(6) Uani 1 1 d . B .
H18A H 1.2269 0.8393 0.2459 0.057 Uiso 1 1 calc R . .
H18B H 1.1399 0.8052 0.2958 0.057 Uiso 1 1 calc R . .
C19 C 1.10552(19) 0.87848(8) 0.30840(19) 0.0399(5) Uani 1 1 d . . .
H19A H 1.0324 0.8723 0.3219 0.048 Uiso 1 1 calc R B .
H19B H 1.1393 0.8836 0.3785 0.048 Uiso 1 1 calc R . .
C20 C 1.11688(15) 0.92331(7) 0.24037(17) 0.0295(5) Uani 1 1 d . B .
C21 C 1.12442(15) 0.96857(8) 0.28554(16) 0.0289(5) Uani 1 1 d . . .
H21A H 1.1238 0.9711 0.3616 0.035 Uiso 1 1 calc R B .
C22 C 1.11864(14) 0.91891(7) 0.12648(18) 0.0292(4) Uani 1 1 d . . .
C23 C 1.13704(18) 1.06663(9) 0.3881(2) 0.0417(5) Uani 1 1 d . . .
H23A H 1.1428 1.1013 0.4043 0.063 Uiso 1 1 calc R . .
H23B H 1.1942 1.0492 0.4208 0.063 Uiso 1 1 calc R . .
H23C H 1.0729 1.0541 0.4172 0.063 Uiso 1 1 calc R . .
N4 N 1.11298(16) 0.87385(6) 0.07947(15) 0.0385(5) Uani 1 1 d . B .
O4 O 1.14288(12) 1.04532(5) 0.04645(12) 0.0348(4) Uani 1 1 d . . .
O5 O 1.15871(14) 1.12416(6) 0.02075(15) 0.0505(5) Uani 1 1 d . . .

loop_
_atom_site_aniso_label
_atom_site_aniso_U_11
_atom_site_aniso_U_22
_atom_site_aniso_U_33
_atom_site_aniso_U_23
_atom_site_aniso_U_13
_atom_site_aniso_U_12
C1 0.0451(13) 0.0235(10) 0.0315(11) -0.0020(9) -0.0046(10) 0.0062(9)
N1 0.0380(10) 0.0368(10) 0.0330(10) -0.0031(8) -0.0010(8) -0.0027(8)
N2 0.0444(11) 0.0557(13) 0.0319(11) -0.0105(10) 0.0018(8) -0.0046(10)
N3 0.0465(13) 0.0403(10) 0.0369(11) -0.0081(9) -0.0069(9) -0.0032(9)
C2 0.0303(9) 0.0300(9) 0.0261(9) -0.0011(10) -0.0044(10) 0.0015(7)
C3 0.0265(10) 0.0331(11) 0.0481(14) 0.0008(10) 0.0021(9) -0.0032(9)
C4 0.0257(10) 0.0301(11) 0.0454(13) -0.0019(9) 0.0044(9) 0.0029(8)
C5 0.0270(9) 0.0308(9) 0.0252(9) 0.0010(9) -0.0023(9) -0.0004(7)
C6 0.0259(10) 0.0346(11) 0.0286(11) 0.0009(9) 0.0031(8) -0.0019(8)
C7 0.0321(10) 0.0334(10) 0.0224(10) -0.0001(8) 0.0004(8) 0.0033(8)
S1 0.0384(3) 0.0274(2) 0.0298(3) -0.0018(2) -0.0038(3) 0.0018(2)
O1 0.0457(9) 0.0351(8) 0.0417(9) -0.0032(7) 0.0021(8) 0.0096(7)
O2 0.0501(10) 0.0360(8) 0.0317(8) 0.0040(7) -0.0032(7) 0.0037(7)
O3 0.0416(9) 0.0344(8) 0.0352(9) -0.0038(7) -0.0062(7) -0.0061(7)
C8 0.0311(12) 0.0288(12) 0.0516(15) 0.0030(11) 0.0066(10) -0.0074(9)
C9 0.0290(11) 0.0289(11) 0.0476(14) -0.0067(10) 0.0034(10) -0.0055(9)
C10 0.0208(10) 0.0335(12) 0.0379(12) -0.0064(10) -0.0010(9) -0.0020(8)
C11 0.0211(10) 0.0309(11) 0.0303(11) -0.0039(9) -0.0003(8) -0.0013(8)
C12 0.0233(10) 0.0270(10) 0.0329(12) 0.0019(9) 0.0033(8) -0.0030(7)
C13 0.0282(11) 0.0321(11) 0.0257(11) -0.0030(9) 0.0043(8) -0.0041(8)
C14 0.0593(16) 0.0479(15) 0.0266(12) -0.0040(10) 0.0071(11) -0.0114(12)
C15 0.056(2) 0.0487(18) 0.0284(16) -0.0066(13) -0.0022(17) -0.0050(17)
C15' 0.056(2) 0.0487(18) 0.0284(16) -0.0066(13) -0.0022(17) -0.0050(17)
C16 0.0679(18) 0.0420(14) 0.0375(13) -0.0129(11) 0.0013(12) -0.0065(13)
C17 0.0746(17) 0.0273(11) 0.0518(15) -0.0013(12) -0.0003(15) 0.0005(11)
C18 0.0627(16) 0.0325(12) 0.0460(15) 0.0050(11) 0.0042(12) 0.0085(11)
C19 0.0488(14) 0.0347(12) 0.0360(13) 0.0073(10) 0.0008(11) 0.0084(10)
C20 0.0270(10) 0.0310(11) 0.0306(11) 0.0009(9) -0.0013(9) 0.0025(8)
C21 0.0258(11) 0.0362(12) 0.0246(10) -0.0002(9) -0.0011(8) 0.0014(8)
C22 0.0258(10) 0.0289(10) 0.0328(12) -0.0035(9) -0.0010(9) 0.0003(7)
C23 0.0436(12) 0.0412(13) 0.0405(13) -0.0141(11) -0.0068(11) 0.0008(10)
N4 0.0528(13) 0.0262(9) 0.0365(11) -0.0051(8) 0.0014(9) -0.0015(8)
O4 0.0416(9) 0.0293(8) 0.0334(8) 0.0028(7) 0.0089(7) -0.0063(7)
O5 0.0568(11) 0.0354(9) 0.0592(12) 0.0105(8) 0.0121(9) -0.0103(8)

loop_
_atom_type_symbol
_atom_type_description
_atom_type_scat_dispersion_real
_atom_type_scat_dispersion_imag
_atom_type_scat_source
C C 0.0033 0.0016 'International Tables Vol C Tables 4.2.6.8 and 6.1.1.4'
H H 0.0000 0.0000 'International Tables Vol C Tables 4.2.6.8 and 6.1.1.4'
N N 0.0061 0.0033 'International Tables Vol C Tables 4.2.6.8 and 6.1.1.4'
O O 0.0106 0.0060 'International Tables Vol C Tables 4.2.6.8 and 6.1.1.4'
S S 0.1246 0.1234 'International Tables Vol C Tables 4.2.6.8 and 6.1.1.4'

loop_
_geom_angle_atom_site_label_1
_geom_angle_atom_site_label_2
_geom_angle_atom_site_label_3
_geom_angle
_geom_angle_site_symmetry_3
N2 C1 N3 120.5(2) .
N2 C1 N1 120.1(2) .
N3 C1 N1 119.4(2) .
C1 N1 H1A 120.0 .
C1 N1 H1B 120.0 .
H1A N1 H1B 120.0 .
C1 N2 H2A 120.0 .
C1 N2 H2B 120.0 .
H2A N2 H2B 120.0 .
C1 N3 H3A 120.0 .
C1 N3 H3B 120.0 .
H3A N3 H3B 120.0 .
C7 C2 C3 120.66(18) .
C7 C2 S1 121.42(15) .
C3 C2 S1 117.92(15) .
C4 C3 C2 119.95(19) .
C4 C3 H3C 120.0 .
C2 C3 H3C 120.0 .
C3 C4 C5 120.74(19) .
C3 C4 H4A 119.6 .
C5 C4 H4A 119.6 .
C6 C5 C4 118.55(17) .
C6 C5 C5 120.9(2) 2_775
C4 C5 C5 120.5(2) 2_775
C7 C6 C5 121.04(19) .
C7 C6 H6A 119.5 .
C5 C6 H6A 119.5 .
C2 C7 C6 119.04(19) .
C2 C7 H7A 120.5 .
C6 C7 H7A 120.5 .
O1 S1 O3 113.65(9) .
O1 S1 O2 113.49(9) .
O3 S1 O2 110.53(10) .
O1 S1 C2 107.41(10) .
O3 S1 C2 105.32(9) .
O2 S1 C2 105.75(10) .
O5 C8 O4 115.7(2) .
O5 C8 C9 127.1(2) .
O4 C8 C9 117.2(2) .
C10 C9 C8 123.1(2) .
C10 C9 H9A 118.4 .
C8 C9 H9A 118.4 .
C9 C10 C11 118.8(2) .
C9 C10 C23 121.3(2) .
C11 C10 C23 119.9(2) .
C21 C11 C12 116.16(19) .
C21 C11 C10 125.12(19) .
C12 C11 C10 118.72(19) .
C13 C12 O4 115.68(17) .
C13 C12 C11 123.96(18) .
O4 C12 C11 120.35(18) .
C12 C13 C22 117.77(18) .
C12 C13 C14 121.94(19) .
C22 C13 C14 120.29(19) .
C15 C14 C15' 39.6(4) .
C15 C14 C13 115.4(4) .
C15' C14 C13 110.1(2) .
C15 C14 H14A 108.4 .
C15' C14 H14A 73.9 .
C13 C14 H14A 108.4 .
C15 C14 H14B 108.4 .
C15' C14 H14B 138.6 .
C13 C14 H14B 108.4 .
H14A C14 H14B 107.5 .
C14 C15 C16 115.9(6) .
C14 C15 H15A 108.3 .
C16 C15 H15A 108.3 .
C14 C15 H15B 108.3 .
C16 C15 H15B 108.3 .
H15A C15 H15B 107.4 .
C16 C15' C14 114.2(3) .
C16 C15' H15C 108.7 .
C14 C15' H15C 108.7 .
C16 C15' H15D 108.7 .
C14 C15' H15D 108.7 .
H15C C15' H15D 107.6 .
N4 C16 C15' 112.9(2) .
N4 C16 C15 114.2(4) .
C15' C16 C15 39.1(4) .
N4 C16 H16A 108.7 .
C15' C16 H16A 72.8 .
C15 C16 H16A 108.7 .
N4 C16 H16B 108.7 .
C15' C16 H16B 135.6 .
C15 C16 H16B 108.7 .
H16A C16 H16B 107.6 .
N4 C17 C18 112.1(2) .
N4 C17 H17A 109.2 .
C18 C17 H17A 109.2 .
N4 C17 H17B 109.2 .
C18 C17 H17B 109.2 .
H17A C17 H17B 107.9 .
C17 C18 C19 108.9(2) .
C17 C18 H18A 109.9 .
C19 C18 H18A 109.9 .
C17 C18 H18B 109.9 .
C19 C18 H18B 109.9 .
H18A C18 H18B 108.3 .
C20 C19 C18 110.8(2) .
C20 C19 H19A 109.5 .
C18 C19 H19A 109.5 .
C20 C19 H19B 109.5 .
C18 C19 H19B 109.5 .
H19A C19 H19B 108.1 .
C21 C20 C22 119.0(2) .
C21 C20 C19 121.6(2) .
C22 C20 C19 119.46(19) .
C20 C21 C11 123.21(19) .
C20 C21 H21A 118.4 .
C11 C21 H21A 118.4 .
N4 C22 C13 120.1(2) .
N4 C22 C20 120.00(19) .
C13 C22 C20 119.92(19) .
C10 C23 H23A 109.5 .
C10 C23 H23B 109.5 .
H23A C23 H23B 109.5 .
C10 C23 H23C 109.5 .
H23A C23 H23C 109.5 .
H23B C23 H23C 109.5 .
C22 N4 C16 122.31(19) .
C22 N4 C17 122.2(2) .
C16 N4 C17 115.30(19) .
C12 O4 C8 121.75(17) .

loop_
_geom_bond_atom_site_label_1
_geom_bond_atom_site_label_2
_geom_bond_distance
_geom_bond_site_symmetry_2
C1 N2 1.322(3) .
C1 N3 1.327(3) .
C1 N1 1.328(3) .
N1 H1A 0.8800 .
N1 H1B 0.8800 .
N2 H2A 0.8800 .
N2 H2B 0.8800 .
N3 H3A 0.8800 .
N3 H3B 0.8800 .
C2 C7 1.385(3) .
C2 C3 1.387(3) .
C2 S1 1.7712(18) .
C3 C4 1.375(3) .
C3 H3C 0.9500 .
C4 C5 1.399(3) .
C4 H4A 0.9500 .
C5 C6 1.394(3) .
C5 C5 1.486(4) 2_775
C6 C7 1.392(3) .
C6 H6A 0.9500 .
C7 H7A 0.9500 .
S1 O1 1.4458(17) .
S1 O3 1.4594(16) .
S1 O2 1.4660(16) .
C8 O5 1.218(3) .
C8 O4 1.388(3) .
C8 C9 1.419(3) .
C9 C10 1.354(3) .
C9 H9A 0.9500 .
C10 C11 1.439(3) .
C10 C23 1.500(3) .
C11 C21 1.399(3) .
C11 C12 1.403(3) .
C12 C13 1.385(3) .
C12 O4 1.385(2) .
C13 C22 1.417(3) .
C13 C14 1.506(3) .
C14 C15 1.450(8) .
C14 C15' 1.491(4) .
C14 H14A 0.9900 .
C14 H14B 0.9900 .
C15 C16 1.494(8) .
C15 H15A 0.9900 .
C15 H15B 0.9900 .
C15' C16 1.481(4) .
C15' H15C 0.9900 .
C15' H15D 0.9900 .
C16 N4 1.459(3) .
C16 H16A 0.9900 .
C16 H16B 0.9900 .
C17 N4 1.461(3) .
C17 C18 1.513(4) .
C17 H17A 0.9900 .
C17 H17B 0.9900 .
C18 C19 1.520(3) .
C18 H18A 0.9900 .
C18 H18B 0.9900 .
C19 C20 1.506(3) .
C19 H19A 0.9900 .
C19 H19B 0.9900 .
C20 C21 1.373(3) .
C20 C22 1.424(3) .
C21 H21A 0.9500 .
C22 N4 1.376(3) .
C23 H23A 0.9800 .
C23 H23B 0.9800 .
C23 H23C 0.9800 .

loop_
_geom_hbond_atom_site_label_D
_geom_hbond_atom_site_label_H
_geom_hbond_atom_site_label_A
_geom_hbond_distance_DH
_geom_hbond_distance_HA
_geom_hbond_distance_DA
_geom_hbond_angle_DHA
_geom_hbond_site_symmetry_A
N1 H1A O1 0.88 2.03 2.900(2) 169.5 3_465
N1 H1B O3 0.88 2.05 2.913(2) 165.0 .
N2 H2A O3 0.88 1.99 2.849(2) 164.6 8_645
N2 H2B O2 0.88 2.03 2.897(2) 166.7 3_465
N3 H3A O5 0.88 2.34 2.950(2) 127.0 2_776
N3 H3B O2 0.88 2.13 2.968(3) 157.8 .

loop_
_geom_torsion_atom_site_label_1
_geom_torsion_atom_site_label_2
_geom_torsion_atom_site_label_3
_geom_torsion_atom_site_label_4
_geom_torsion
_geom_torsion_site_symmetry_1
_geom_torsion_site_symmetry_4
C7 C2 C3 C4 0.4(3) . .
S1 C2 C3 C4 -179.98(18) . .
C2 C3 C4 C5 0.5(3) . .
C3 C4 C5 C6 -1.3(3) . .
C3 C4 C5 C5 178.01(17) . 2_775
C4 C5 C6 C7 1.4(3) . .
C5 C5 C6 C7 -177.93(15) 2_775 .
C3 C2 C7 C6 -0.3(3) . .
S1 C2 C7 C6 -179.93(16) . .
C5 C6 C7 C2 -0.6(3) . .
C7 C2 S1 O1 -7.5(2) . .
C3 C2 S1 O1 172.81(18) . .
C7 C2 S1 O3 -128.97(18) . .
C3 C2 S1 O3 51.4(2) . .
C7 C2 S1 O2 113.96(19) . .
C3 C2 S1 O2 -65.7(2) . .
O5 C8 C9 C10 -177.7(2) . .
O4 C8 C9 C10 1.6(4) . .
C8 C9 C10 C11 -1.2(3) . .
C8 C9 C10 C23 179.1(2) . .
C9 C10 C11 C21 -179.33(19) . .
C23 C10 C11 C21 0.4(3) . .
C9 C10 C11 C12 -0.4(3) . .
C23 C10 C11 C12 179.39(19) . .
C21 C11 C12 C13 0.0(3) . .
C10 C11 C12 C13 -179.07(18) . .
C21 C11 C12 O4 -179.46(17) . .
C10 C11 C12 O4 1.5(3) . .
O4 C12 C13 C22 179.45(17) . .
C11 C12 C13 C22 0.0(3) . .
O4 C12 C13 C14 -0.7(3) . .
C11 C12 C13 C14 179.9(2) . .
C12 C13 C14 C15 164.2(5) . .
C22 C13 C14 C15 -15.9(5) . .
C12 C13 C14 C15' -153.1(2) . .
C22 C13 C14 C15' 26.8(3) . .
C15' C14 C15 C16 -56.1(6) . .
C13 C14 C15 C16 35.1(8) . .
C15 C14 C15' C16 55.6(6) . .
C13 C14 C15' C16 -50.3(3) . .
C14 C15' C16 N4 46.6(4) . .
C14 C15' C16 C15 -54.0(5) . .
C14 C15 C16 N4 -39.7(8) . .
C14 C15 C16 C15' 57.5(6) . .
N4 C17 C18 C19 54.2(3) . .
C17 C18 C19 C20 -55.4(3) . .
C18 C19 C20 C21 -150.4(2) . .
C18 C19 C20 C22 30.4(3) . .
C22 C20 C21 C11 0.6(3) . .
C19 C20 C21 C11 -178.6(2) . .
C12 C11 C21 C20 -0.3(3) . .
C10 C11 C21 C20 178.69(19) . .
C12 C13 C22 N4 -179.16(19) . .
C14 C13 C22 N4 1.0(3) . .
C12 C13 C22 C20 0.3(3) . .
C14 C13 C22 C20 -179.5(2) . .
C21 C20 C22 N4 178.87(18) . .
C19 C20 C22 N4 -1.9(3) . .
C21 C20 C22 C13 -0.6(3) . .
C19 C20 C22 C13 178.62(19) . .
C13 C22 N4 C16 -6.2(3) . .
C20 C22 N4 C16 174.3(2) . .
C13 C22 N4 C17 179.6(2) . .
C20 C22 N4 C17 0.1(3) . .
C15' C16 N4 C22 -17.5(4) . .
C15 C16 N4 C22 25.3(5) . .
C15' C16 N4 C17 157.1(3) . .
C15 C16 N4 C17 -160.1(5) . .
C18 C17 N4 C22 -27.3(3) . .
C18 C17 N4 C16 158.1(2) . .
C13 C12 O4 C8 179.41(19) . .
C11 C12 O4 C8 -1.1(3) . .
O5 C8 O4 C12 178.92(19) . .
C9 C8 O4 C12 -0.4(3) . .
